data_1524435
loop_
_publ_author_name
'Gortdon, W.A.'
'Peacor, D.R.'
'Brown, P.E.'
'Allard, L.F.'
'Essene, E.J.'

_publ_section_title
;
 Exsolution relationship in a clinopyroxene of average composition Ca0.43
 Mn0.69 Mg0.82 Si2 O6: X-ray diffraction and analytical electron
 microscopy
;
_journal_name_full 'American Mineralogist'
_journal_page_first 127
_journal_page_last 141
_journal_volume 66
_journal_year 1981
_chemical_formula_sum 'Mg1.04 Mn0.96 O6 Si2'
_chemical_name_systematic '(Mn0.96 Mg1.04) (Si2 O6)'
_space_group_IT_number 14
_symmetry_space_group_name_Hall '-P 2ybc'
_symmetry_space_group_name_H-M 'P 1 21/c 1'
_cell_angle_alpha 90
_cell_angle_beta 106.44
_cell_angle_gamma 90
_cell_formula_units_Z 4
_cell_length_a 9.76
_cell_length_b 8.93
_cell_length_c 5.27
_cell_volume 440.538
_citation_journal_id_ASTM AMMIAY
_cod_data_source_file Gortdon_AMMIAY_1981_461.cif
_cod_data_source_block Mg1.04Mn0.96O6Si2
_cod_database_code 1524435

loop_
_symmetry_equiv_pos_as_xyz
x,y,z
-x,y+1/2,-z+1/2
-x,-y,-z
x,-y-1/2,z-1/2

loop_
_atom_site_label
_atom_site_type_symbol
_atom_site_fract_x
_atom_site_fract_y
_atom_site_fract_z
_atom_site_occupancy
_atom_site_U_iso_or_equiv
Mn1 Mn+2 0.2505 0.6544 0.2357 0.1 0.0
O2 O-2 0.3726 0.8382 0.1367 1 0.0
Mg1 Mg+2 0.2505 0.6544 0.2357 0.9 0.0
Mg2 Mg+2 0.2534 0.0235 0.2332 0.14 0.0
Mn2 Mn+2 0.2534 0.0235 0.2332 0.86 0.0
O6 O-2 0.6038 0.7161 0.4901 1 0.0
Si1 Si+4 0.0413 0.3411 0.271 1 0.0
O3 O-2 0.1181 0.5009 0.3255 1 0.0
O1 O-2 0.8674 0.3383 0.1652 1 0.0
Si2 Si+4 0.5466 0.8388 0.2408 1 0.0
O4 O-2 0.6239 0.9916 0.3589 1 0.0
O5 O-2 0.1034 0.259 0.5707 1 0.0
